data_4020072
loop_
_publ_author_name
'Hyuma Masu'
'Masaki Sakai'
'Keiki Kishikawa'
'Makoto Yamamoto'
'Kentaro Yamaguchi'
'Shigeo Kohmoto'

_journal_name_full 'Journal of Organic Chemistry'
_journal_page_first 1423
_journal_page_last 1431
_journal_paper_doi 10.1021/jo048233m
_journal_volume 70
_journal_year 2005
_chemical_formula_moiety 'C50 H54 N2 O4 '
_chemical_formula_sum 'C50 H54 N2 O4'
_chemical_formula_weight 746.99
_space_group_IT_number 14
_symmetry_cell_setting monoclinic
_symmetry_Int_Tables_number 14
_symmetry_space_group_name_Hall '-P 2ybc'
_symmetry_space_group_name_H-M 'P 1 21/c 1'
_cell_angle_alpha 90
_cell_angle_beta 107.503(3)
_cell_angle_gamma 90
_cell_formula_units_Z 4
_cell_length_a 21.571(4)
_cell_length_b 10.548(2)
_cell_length_c 19.756(3)
_cell_measurement_temperature 273.2
_cell_volume 4286(1)
_diffrn_detector_area_resol_mean ?
_diffrn_measured_fraction_theta_full 0.9191
_diffrn_measured_fraction_theta_max 0.9191
_diffrn_measurement_device_type 'Bruker Smart1000 CCD'
_diffrn_measurement_method \w
_diffrn_radiation_type 'Mo K\a'
_diffrn_radiation_wavelength 0.7107
_diffrn_reflns_av_R_equivalents 0.066
_diffrn_reflns_limit_h_max 13
_diffrn_reflns_limit_h_min -27
_diffrn_reflns_limit_k_max 13
_diffrn_reflns_limit_k_min -12
_diffrn_reflns_limit_l_max 26
_diffrn_reflns_limit_l_min -25
_diffrn_reflns_number 26535
_diffrn_reflns_theta_full 28.79
_diffrn_reflns_theta_max 28.79
_exptl_absorpt_coefficient_mu 0.073
_exptl_absorpt_correction_type none
_exptl_crystal_colour colourless
_exptl_crystal_density_diffrn 1.157
_exptl_crystal_density_meas ?
_exptl_crystal_density_method 'not measured'
_exptl_crystal_description prismatic
_exptl_crystal_size_max 0.200
_exptl_crystal_size_mid 0.200
_exptl_crystal_size_min 0.150
_exptl_crystal_size_rad ?
_refine_diff_density_max 0.14
_refine_diff_density_min -0.15
_refine_ls_abs_structure_details ?
_refine_ls_abs_structure_Flack ?
_refine_ls_extinction_coef ?
_refine_ls_extinction_method none
_refine_ls_goodness_of_fit_ref 1.702
_refine_ls_hydrogen_treatment noref
_refine_ls_number_parameters 506
_refine_ls_number_reflns 1498
_refine_ls_R_factor_gt 0.0685
_refine_ls_shift/su_max 1.0856
_refine_ls_structure_factor_coef F
_refine_ls_weighting_details 'w = 1/[\s^2^(Fo) + 0.00063|Fo|^2^]'
_refine_ls_weighting_scheme calc
_refine_ls_wR_factor_ref 0.0768
_reflns_number_gt 1498
_reflns_number_total 10276
_reflns_threshold_expression F^2^>2.0\s(F^2^)
_cod_original_formula_sum 'C50 H54 N2 O4 '
_cod_database_code 4020072

loop_
_symmetry_equiv_pos_as_xyz
x,y,z
-x,1/2+y,1/2-z
-x,-y,-z
x,1/2-y,1/2+z

loop_
_atom_site_label
_atom_site_type_symbol
_atom_site_fract_x
_atom_site_fract_y
_atom_site_fract_z
_atom_site_U_iso_or_equiv
_atom_site_adp_type
_atom_site_occupancy
_atom_site_calc_flag
_atom_site_refinement_flags
_atom_site_disorder_assembly
_atom_site_disorder_group
O(1) O 0.1759(5) 0.4468(9) 0.3298(5) 0.081(4) Uani 1.00 d . . .
O(2) O 0.3330(6) 0.182(1) 0.4546(6) 0.134(5) Uani 1.00 d . . .
O(3) O 0.1724(7) 0.133(1) -0.0144(6) 0.168(6) Uani 1.00 d . . .
O(4) O 0.0912(5) -0.1316(9) 0.1183(5) 0.095(4) Uani 1.00 d . . .
N(1) N 0.2569(6) 0.317(1) 0.3887(6) 0.061(5) Uani 1.00 d . . .
N(2) N 0.1341(6) -0.002(1) 0.0498(6) 0.084(5) Uani 1.00 d . . .
C(1) C 0.1753(10) 0.246(1) 0.2795(7) 0.053(6) Uani 1.00 d . . .
C(2) C 0.2156(7) 0.198(1) 0.2438(9) 0.062(5) Uani 1.00 d . . .
C(3) C 0.1961(9) 0.111(1) 0.1898(8) 0.066(6) Uani 1.00 d . . .
C(4) C 0.133(1) 0.070(1) 0.1697(7) 0.062(6) Uani 1.00 d . . .
C(5) C 0.089(1) 0.111(2) 0.2056(9) 0.060(7) Uani 1.00 d . . .
C(6) C 0.023(1) 0.064(1) 0.1877(7) 0.072(6) Uani 1.00 d . . .
C(7) C -0.0183(7) 0.105(2) 0.221(1) 0.086(7) Uani 1.00 d . . .
C(8) C 0.0028(10) 0.202(2) 0.2744(9) 0.076(7) Uani 1.00 d . . .
C(9) C 0.065(1) 0.248(1) 0.2923(7) 0.069(6) Uani 1.00 d . . .
C(10) C 0.110(1) 0.202(1) 0.2588(8) 0.055(6) Uani 1.00 d . . .
C(11) C 0.1992(9) 0.343(2) 0.3350(10) 0.061(6) Uani 1.00 d . . .
C(12) C 0.1155(7) -0.028(2) 0.1122(9) 0.077(7) Uani 1.00 d . . .
C(13) C 0.2784(10) 0.194(2) 0.4144(9) 0.081(7) Uani 1.00 d . . .
C(14) C 0.235(1) 0.082(2) 0.3920(7) 0.069(7) Uani 1.00 d . . .
C(15) C 0.182(1) 0.085(1) 0.4133(7) 0.083(7) Uani 1.00 d . . .
C(16) C 0.1377(9) -0.018(3) 0.4004(10) 0.103(8) Uani 1.00 d . . .
C(17) C 0.150(1) -0.122(2) 0.3633(10) 0.102(8) Uani 1.00 d . . .
C(18) C 0.209(1) -0.123(2) 0.3433(8) 0.096(8) Uani 1.00 d . . .
C(19) C 0.221(2) -0.238(3) 0.307(2) 0.16(1) Uani 1.00 d . . .
C(20) C 0.275(2) -0.230(3) 0.290(1) 0.17(1) Uani 1.00 d . . .
C(21) C 0.320(1) -0.140(3) 0.301(1) 0.133(10) Uani 1.00 d . . .
C(22) C 0.3109(10) -0.029(2) 0.340(1) 0.103(8) Uani 1.00 d . . .
C(23) C 0.253(1) -0.025(2) 0.3595(8) 0.072(7) Uani 1.00 d . . .
C(24) C 0.2974(8) 0.426(1) 0.4235(7) 0.090(6) Uani 1.00 d . . .
C(25) C 0.3490(9) 0.451(1) 0.3821(9) 0.126(8) Uani 1.00 d . . .
C(26) C 0.395(1) 0.551(2) 0.414(1) 0.18(1) Uani 1.00 d . . .
C(27) C 0.446(2) 0.573(3) 0.369(2) 0.26(2) Uani 1.00 d . . .
C(28) C 0.494(2) 0.630(7) 0.402(3) 0.57(4) Uani 1.00 d . . .
C(29) C 0.549(3) 0.602(7) 0.355(4) 0.52(5) Uani 1.00 d . . .
C(30) C 0.558(3) 0.690(5) 0.345(4) 0.41(4) Uani 1.00 d . . .
C(31) C 0.622(1) 0.688(4) 0.311(2) 0.39(2) Uani 1.00 d . . .
C(32) C 0.1399(9) 0.120(2) 0.0239(9) 0.092(7) Uani 1.00 d . . .
C(33) C 0.104(1) 0.221(2) 0.0451(7) 0.075(7) Uani 1.00 d . . .
C(34) C 0.133(1) 0.333(2) 0.0742(7) 0.068(7) Uani 1.00 d . . .
C(35) C 0.201(1) 0.352(2) 0.0878(10) 0.095(8) Uani 1.00 d . . .
C(36) C 0.232(1) 0.460(3) 0.119(1) 0.122(10) Uani 1.00 d . . .
C(37) C 0.195(1) 0.553(3) 0.1350(9) 0.12(1) Uani 1.00 d . . .
C(38) C 0.131(1) 0.545(2) 0.125(1) 0.113(9) Uani 1.00 d . . .
C(39) C 0.096(1) 0.430(2) 0.0918(8) 0.093(8) Uani 1.00 d . . .
C(40) C 0.030(1) 0.414(2) 0.076(1) 0.16(1) Uani 1.00 d . . .
C(41) C 0.000(1) 0.306(3) 0.050(1) 0.16(1) Uani 1.00 d . . .
C(42) C 0.037(1) 0.208(2) 0.0306(8) 0.107(8) Uani 1.00 d . . .
C(43) C 0.1585(9) -0.111(1) 0.0184(8) 0.105(7) Uani 1.00 d . . .
C(44) C 0.232(1) -0.132(1) 0.0592(8) 0.100(7) Uani 1.00 d . . .
C(45) C 0.262(1) -0.234(2) 0.0277(7) 0.108(7) Uani 1.00 d . . .
C(46) C 0.332(1) -0.262(2) 0.0696(9) 0.126(8) Uani 1.00 d . . .
C(47) C 0.365(1) -0.366(2) 0.039(1) 0.18(1) Uani 1.00 d . . .
C(48) C 0.436(3) -0.386(8) 0.099(4) 0.54(4) Uani 1.00 d . . .
C(49) C 0.465(4) -0.405(8) 0.072(3) 0.49(5) Uani 1.00 d . . .
C(50) C 0.524(2) -0.445(8) 0.120(3) 0.68(5) Uani 1.00 d . . .
H(1) H 0.2592 0.2276 0.2572 0.0741 Uiso 1.00 calc . . .
H(2) H 0.2262 0.0801 0.1670 0.0798 Uiso 1.00 calc . . .
H(3) H 0.0093 0.0026 0.1510 0.0864 Uiso 1.00 calc . . .
H(4) H -0.0610 0.0712 0.2102 0.1027 Uiso 1.00 calc . . .
H(5) H -0.0272 0.2346 0.2970 0.0912 Uiso 1.00 calc . . .
H(6) H 0.0781 0.3114 0.3281 0.0826 Uiso 1.00 calc . . .
H(7) H 0.2259 0.2867 0.0753 0.1128 Uiso 1.00 calc . . .
H(8) H 0.2776 0.4708 0.1287 0.1471 Uiso 1.00 calc . . .
H(9) H 0.2159 0.6307 0.1549 0.1466 Uiso 1.00 calc . . .
H(10) H 0.1084 0.6131 0.1384 0.1363 Uiso 1.00 calc . . .
H(11) H 0.0039 0.4672 0.1005 0.1828 Uiso 1.00 calc . . .
H(12) H -0.0448 0.2948 0.0429 0.1945 Uiso 1.00 calc . . .
H(13) H 0.0163 0.1328 0.0083 0.1273 Uiso 1.00 calc . . .
H(14) H 0.1730 0.1583 0.4374 0.0989 Uiso 1.00 calc . . .
H(15) H 0.1009 -0.0163 0.4171 0.1241 Uiso 1.00 calc . . .
H(16) H 0.1203 -0.1909 0.3514 0.1234 Uiso 1.00 calc . . .
H(17) H 0.1935 -0.3083 0.2981 0.1987 Uiso 1.00 calc . . .
H(18) H 0.2836 -0.3020 0.2644 0.2058 Uiso 1.00 calc . . .
H(19) H 0.3576 -0.1476 0.2853 0.1594 Uiso 1.00 calc . . .
H(20) H 0.3416 0.0374 0.3521 0.1226 Uiso 1.00 calc . . .
H(21) H 0.2708 0.4983 0.4211 0.1079 Uiso 1.00 calc . . .
H(22) H 0.3191 0.4060 0.4718 0.1079 Uiso 1.00 calc . . .
H(23) H 0.3725 0.3752 0.3817 0.1499 Uiso 1.00 calc . . .
H(24) H 0.3264 0.4754 0.3349 0.1499 Uiso 1.00 calc . . .
H(25) H 0.3724 0.6273 0.4149 0.2171 Uiso 1.00 calc . . .
H(26) H 0.4188 0.5269 0.4612 0.2171 Uiso 1.00 calc . . .
H(27) H 0.4588 0.4943 0.3558 0.3314 Uiso 1.00 calc . . .
H(28) H 0.4254 0.6227 0.3287 0.3314 Uiso 1.00 calc . . .
H(29) H 0.5101 0.5954 0.4478 0.6956 Uiso 1.00 calc . . .
H(30) H 0.4854 0.7161 0.4029 0.6956 Uiso 1.00 calc . . .
H(31) H 0.5308 0.5563 0.3121 0.6428 Uiso 1.00 calc . . .
H(32) H 0.5872 0.5601 0.3827 0.6428 Uiso 1.00 calc . . .
H(33) H 0.5688 0.7375 0.3884 0.5029 Uiso 1.00 calc . . .
H(34) H 0.5208 0.7266 0.3124 0.5029 Uiso 1.00 calc . . .
H(35) H 0.6064 0.6797 0.2611 0.4777 Uiso 1.00 calc . . .
H(36) H 0.6470 0.7617 0.3241 0.4777 Uiso 1.00 calc . . .
H(37) H 0.6489 0.6150 0.3300 0.4777 Uiso 1.00 calc . . .
H(38) H 0.1346 -0.1851 0.0223 0.1271 Uiso 1.00 calc . . .
H(39) H 0.1538 -0.0948 -0.0302 0.1271 Uiso 1.00 calc . . .
H(40) H 0.2544 -0.0547 0.0589 0.1203 Uiso 1.00 calc . . .
H(41) H 0.2355 -0.1544 0.1069 0.1203 Uiso 1.00 calc . . .
H(42) H 0.2380 -0.3092 0.0248 0.1307 Uiso 1.00 calc . . .
H(43) H 0.2618 -0.2080 -0.0187 0.1307 Uiso 1.00 calc . . .
H(44) H 0.3568 -0.1860 0.0724 0.1518 Uiso 1.00 calc . . .
H(45) H 0.3330 -0.2863 0.1163 0.1518 Uiso 1.00 calc . . .
H(46) H 0.3400 -0.4411 0.0330 0.2189 Uiso 1.00 calc . . .
H(47) H 0.3700 -0.3394 -0.0046 0.2189 Uiso 1.00 calc . . .
H(48) H 0.4425 -0.3192 0.1286 0.6681 Uiso 1.00 calc . . .
H(49) H 0.4326 -0.4647 0.1201 0.6681 Uiso 1.00 calc . . .
H(50) H 0.4540 -0.4398 0.0322 0.6001 Uiso 1.00 calc . . .
H(51) H 0.4797 -0.3091 0.0648 0.6001 Uiso 1.00 calc . . .
H(52) H 0.5150 -0.5391 0.1229 0.7912 Uiso 1.00 calc . . .
H(53) H 0.5590 -0.4395 0.1022 0.7912 Uiso 1.00 calc . . .
H(54) H 0.5330 -0.4146 0.1661 0.7912 Uiso 1.00 calc . . .
